data_2214517
loop_
_publ_author_name
'Jing, Zuo-Liang'
'Yu, Ming'
'Shen, Chen'

_publ_section_title
(4<i>E</i>)-1,5-Dimethyl-4-[(5-nitrofuran-2-yl)methyleneamino]-2-phenyl-1<i>H</i>-pyrazol-3(2<i>H</i>)-one
_journal_coeditor_code BI2210
_journal_issue 8
_journal_name_full 'Acta Crystallographica Section E'
_journal_page_first o3541
_journal_page_last o3541
_journal_paper_doi 10.1107/S1600536807034502
_journal_volume 63
_journal_year 2007
_chemical_formula_iupac 'C16 H14 N4 O4'
_chemical_formula_moiety 'C16 H14 N4 O4'
_chemical_formula_sum 'C16 H14 N4 O4'
_chemical_formula_weight 326.31
_chemical_name_systematic
;
(4E)-1,5-Dimethyl-4-[(5-nitrofuran-2-yl)methyleneamino]-2-phenyl-1H-pyrazol-
3(2H)-one
;
_space_group_IT_number 14
_symmetry_cell_setting monoclinic
_symmetry_space_group_name_Hall '-P 2yn'
_symmetry_space_group_name_H-M 'P 1 21/n 1'
_atom_sites_solution_hydrogens geom
_atom_sites_solution_primary direct
_atom_sites_solution_secondary difmap
_audit_creation_method SHELXL97
_cell_angle_alpha 90.00
_cell_angle_beta 91.75(3)
_cell_angle_gamma 90.00
_cell_formula_units_Z 4
_cell_length_a 7.0722(14)
_cell_length_b 7.8143(16)
_cell_length_c 27.917(6)
_cell_measurement_reflns_used 3365
_cell_measurement_temperature 293(2)
_cell_measurement_theta_max 27.864
_cell_measurement_theta_min 2.606
_cell_volume 1542.1(6)
_computing_cell_refinement CrystalClear
_computing_data_collection 'CrystalClear (Rigaku/MSC, 2005)'
_computing_data_reduction CrystalClear
_computing_molecular_graphics 'CrystalStructure (Rigaku/MSC, 2005)'
_computing_publication_material CrystalStructure
_computing_structure_refinement 'SHELXL97 (Sheldrick, 1997)'
_computing_structure_solution 'SHELXS97 (Sheldrick, 1997)'
_diffrn_ambient_temperature 293(2)
_diffrn_measured_fraction_theta_full 0.996
_diffrn_measured_fraction_theta_max 0.996
_diffrn_measurement_device_type 'Rigaku Saturn CCD'
_diffrn_measurement_method \w
_diffrn_radiation_monochromator confocal
_diffrn_radiation_source 'rotating anode'
_diffrn_radiation_type MoK\a
_diffrn_radiation_wavelength 0.71073
_diffrn_reflns_av_R_equivalents 0.0474
_diffrn_reflns_av_sigmaI/netI 0.0486
_diffrn_reflns_limit_h_max 8
_diffrn_reflns_limit_h_min -8
_diffrn_reflns_limit_k_max 9
_diffrn_reflns_limit_k_min -9
_diffrn_reflns_limit_l_max 25
_diffrn_reflns_limit_l_min -33
_diffrn_reflns_number 9081
_diffrn_reflns_theta_full 25.02
_diffrn_reflns_theta_max 25.02
_diffrn_reflns_theta_min 1.46
_diffrn_standards_number 0
_exptl_absorpt_coefficient_mu 0.104
_exptl_absorpt_correction_T_max 0.996
_exptl_absorpt_correction_T_min 0.990
_exptl_absorpt_correction_type multi-scan
_exptl_absorpt_process_details '(CrystalClear; Rigaku/MSC, 2005)'
_exptl_crystal_colour red
_exptl_crystal_density_diffrn 1.406
_exptl_crystal_density_method 'not measured'
_exptl_crystal_description block
_exptl_crystal_F_000 680
_exptl_crystal_size_max 0.10
_exptl_crystal_size_mid 0.08
_exptl_crystal_size_min 0.04
_refine_diff_density_max 0.246
_refine_diff_density_min -0.318
_refine_ls_extinction_method none
_refine_ls_goodness_of_fit_ref 1.169
_refine_ls_hydrogen_treatment constr
_refine_ls_matrix_type full
_refine_ls_number_parameters 219
_refine_ls_number_reflns 2723
_refine_ls_number_restraints 0
_refine_ls_restrained_S_all 1.169
_refine_ls_R_factor_all 0.0702
_refine_ls_R_factor_gt 0.0550
_refine_ls_shift/su_max 0.005
_refine_ls_shift/su_mean 0.001
_refine_ls_structure_factor_coef Fsqd
_refine_ls_weighting_details 'calc w = 1/[\s^2^(Fo^2^)+(0.0739P)^2^+0.2344P] where P=(Fo^2^+2Fc^2^)/3'
_refine_ls_weighting_scheme calc
_refine_ls_wR_factor_gt 0.1449
_refine_ls_wR_factor_ref 0.1538
_reflns_number_gt 2175
_reflns_number_total 2723
_reflns_threshold_expression I>2\s(I)
_cod_data_source_file bi2210.cif
_cod_data_source_block I
_cod_original_sg_symbol_H-M 'P 21/n'
_cod_database_code 2214517
_cod_database_fobs_code 2214517

loop_
_symmetry_equiv_pos_as_xyz
'x, y, z'
'-x+1/2, y+1/2, -z+1/2'
'-x, -y, -z'
'x-1/2, -y-1/2, z-1/2'

loop_
_atom_site_type_symbol
_atom_site_label
_atom_site_fract_x
_atom_site_fract_y
_atom_site_fract_z
_atom_site_U_iso_or_equiv
_atom_site_adp_type
_atom_site_calc_flag
_atom_site_refinement_flags
_atom_site_occupancy
O O1 0.6509(3) 0.9463(2) 1.07595(9) 0.0716(7) Uani d . 1
O O2 0.5483(3) 0.8358(3) 1.14189(8) 0.0708(7) Uani d . 1
O O3 0.7068(2) 0.64324(18) 1.03917(6) 0.0381(4) Uani d . 1
O O4 0.8983(3) 0.4723(2) 0.88083(6) 0.0466(5) Uani d . 1
N N1 0.6087(3) 0.8236(3) 1.10124(9) 0.0507(6) Uani d . 1
N N2 0.7851(3) 0.2637(2) 0.97211(6) 0.0353(5) Uani d . 1
N N3 0.9515(3) 0.1961(2) 0.85268(7) 0.0373(5) Uani d . 1
N N4 0.9140(3) 0.0287(2) 0.86905(7) 0.0370(5) Uani d . 1
C C1 0.6319(3) 0.6556(3) 1.08303(8) 0.0374(6) Uani d . 1
C C2 0.5889(4) 0.5012(3) 1.10137(9) 0.0423(6) Uani d . 1
H H2 0.5368 0.4791 1.1309 0.051 Uiso calc R 1
C C3 0.6386(4) 0.3810(3) 1.06675(8) 0.0406(6) Uani d . 1
H H3 0.6253 0.2629 1.0688 0.049 Uiso calc R 1
C C4 0.7105(3) 0.4706(3) 1.02929(8) 0.0342(5) Uani d . 1
C C5 0.7813(3) 0.4231(3) 0.98341(8) 0.0350(6) Uani d . 1
H H5 0.8235 0.5060 0.9624 0.042 Uiso calc R 1
C C6 0.8485(3) 0.2121(3) 0.92785(8) 0.0327(5) Uani d . 1
C C7 0.8621(3) 0.0419(3) 0.91528(8) 0.0345(5) Uani d . 1
C C8 0.8995(3) 0.3150(3) 0.88740(8) 0.0341(5) Uani d . 1
C C9 0.8329(4) -0.1113(3) 0.94581(10) 0.0501(7) Uani d . 1
H H9A 0.7707 -0.1991 0.9271 0.075 Uiso calc R 1
H H9B 0.7561 -0.0810 0.9723 0.075 Uiso calc R 1
H H9C 0.9532 -0.1528 0.9577 0.075 Uiso calc R 1
C C10 1.0214(4) -0.1151(3) 0.84999(10) 0.0463(6) Uani d . 1
H H10A 1.1541 -0.0966 0.8562 0.069 Uiso calc R 1
H H10B 0.9973 -0.1237 0.8160 0.069 Uiso calc R 1
H H10C 0.9833 -0.2192 0.8652 0.069 Uiso calc R 1
C C11 0.9627(3) 0.2297(3) 0.80267(8) 0.0366(6) Uani d . 1
C C12 0.8539(4) 0.1400(3) 0.76909(9) 0.0450(6) Uani d . 1
H H12 0.7689 0.0572 0.7789 0.054 Uiso calc R 1
C C13 0.8724(4) 0.1746(3) 0.72060(9) 0.0524(7) Uani d . 1
H H13 0.8021 0.1126 0.6979 0.063 Uiso calc R 1
C C14 0.9938(4) 0.2999(3) 0.70615(10) 0.0535(7) Uani d . 1
H H14 1.0057 0.3226 0.6737 0.064 Uiso calc R 1
C C15 1.0986(4) 0.3926(3) 0.73983(10) 0.0520(7) Uani d . 1
H H15 1.1781 0.4797 0.7299 0.062 Uiso calc R 1
C C16 1.0858(4) 0.3564(3) 0.78811(9) 0.0453(6) Uani d . 1
H H16 1.1591 0.4166 0.8106 0.054 Uiso calc R 1

loop_
_atom_site_aniso_label
_atom_site_aniso_U_11
_atom_site_aniso_U_22
_atom_site_aniso_U_33
_atom_site_aniso_U_12
_atom_site_aniso_U_13
_atom_site_aniso_U_23
O1 0.0948(18) 0.0325(11) 0.0871(16) -0.0013(10) -0.0040(13) -0.0034(10)
O2 0.0737(15) 0.0753(15) 0.0635(14) 0.0122(11) 0.0050(12) -0.0309(11)
O3 0.0455(10) 0.0303(8) 0.0387(9) -0.0018(7) 0.0023(7) 0.0004(7)
O4 0.0676(13) 0.0290(9) 0.0437(10) -0.0025(8) 0.0109(9) 0.0037(7)
N1 0.0510(14) 0.0420(13) 0.0585(15) 0.0044(10) -0.0068(12) -0.0146(11)
N2 0.0389(11) 0.0359(11) 0.0311(10) -0.0004(8) 0.0016(8) 0.0018(8)
N3 0.0514(12) 0.0288(10) 0.0322(10) -0.0041(9) 0.0088(9) 0.0047(8)
N4 0.0469(12) 0.0254(10) 0.0391(11) -0.0016(8) 0.0064(9) 0.0022(8)
C1 0.0384(13) 0.0385(13) 0.0355(13) -0.0003(10) 0.0006(10) -0.0060(10)
C2 0.0474(15) 0.0443(14) 0.0355(13) -0.0001(11) 0.0053(11) 0.0018(10)
C3 0.0508(15) 0.0318(12) 0.0393(14) 0.0000(10) 0.0052(11) 0.0049(10)
C4 0.0355(13) 0.0289(11) 0.0381(13) 0.0008(9) -0.0019(10) -0.0010(9)
C5 0.0363(14) 0.0362(13) 0.0324(12) -0.0016(10) 0.0002(10) 0.0041(9)
C6 0.0351(13) 0.0296(12) 0.0337(12) -0.0006(9) 0.0032(10) 0.0023(9)
C7 0.0363(13) 0.0335(12) 0.0337(12) -0.0011(10) 0.0013(10) 0.0025(9)
C8 0.0382(13) 0.0292(12) 0.0351(12) -0.0024(9) 0.0020(10) 0.0007(9)
C9 0.0706(19) 0.0340(13) 0.0461(15) -0.0027(12) 0.0076(13) 0.0088(11)
C10 0.0572(17) 0.0329(13) 0.0492(15) 0.0031(11) 0.0075(12) -0.0042(11)
C11 0.0406(14) 0.0360(12) 0.0337(12) 0.0025(10) 0.0091(10) 0.0028(9)
C12 0.0497(16) 0.0396(14) 0.0457(15) -0.0061(11) 0.0042(12) 0.0021(11)
C13 0.0683(19) 0.0502(15) 0.0385(14) 0.0023(14) -0.0031(13) -0.0041(12)
C14 0.073(2) 0.0522(16) 0.0368(14) 0.0094(14) 0.0157(13) 0.0059(12)
C15 0.0587(18) 0.0511(15) 0.0473(16) -0.0062(13) 0.0207(13) 0.0080(12)
C16 0.0486(16) 0.0461(14) 0.0415(14) -0.0078(12) 0.0072(12) 0.0018(11)

loop_
_atom_type_symbol
_atom_type_description
_atom_type_scat_dispersion_real
_atom_type_scat_dispersion_imag
_atom_type_scat_source
C C 0.0033 0.0016 'International Tables Vol C Tables 4.2.6.8 and 6.1.1.4'
H H 0.0000 0.0000 'International Tables Vol C Tables 4.2.6.8 and 6.1.1.4'
N N 0.0061 0.0033 'International Tables Vol C Tables 4.2.6.8 and 6.1.1.4'
O O 0.0106 0.0060 'International Tables Vol C Tables 4.2.6.8 and 6.1.1.4'

loop_
_geom_angle_atom_site_label_1
_geom_angle_atom_site_label_2
_geom_angle_atom_site_label_3
_geom_angle
C1 O3 C4 105.17(17)
O2 N1 O1 124.4(2)
O2 N1 C1 116.8(2)
O1 N1 C1 118.8(2)
C5 N2 C6 120.64(19)
C8 N3 N4 109.55(18)
C8 N3 C11 125.39(19)
N4 N3 C11 120.27(18)
C7 N4 N3 107.26(17)
C7 N4 C10 124.19(19)
N3 N4 C10 119.18(19)
C2 C1 O3 112.3(2)
C2 C1 N1 131.4(2)
O3 C1 N1 116.3(2)
C1 C2 C3 105.9(2)
C1 C2 H2 127.1
C3 C2 H2 127.1
C4 C3 C2 107.0(2)
C4 C3 H3 126.5
C2 C3 H3 126.5
C3 C4 O3 109.8(2)
C3 C4 C5 134.1(2)
O3 C4 C5 116.1(2)
N2 C5 C4 118.6(2)
N2 C5 H5 120.7
C4 C5 H5 120.7
C7 C6 N2 122.2(2)
C7 C6 C8 108.5(2)
N2 C6 C8 129.1(2)
N4 C7 C6 109.74(19)
N4 C7 C9 122.0(2)
C6 C7 C9 128.2(2)
O4 C8 N3 123.7(2)
O4 C8 C6 131.8(2)
N3 C8 C6 104.42(19)
C7 C9 H9A 109.5
C7 C9 H9B 109.5
H9A C9 H9B 109.5
C7 C9 H9C 109.5
H9A C9 H9C 109.5
H9B C9 H9C 109.5
N4 C10 H10A 109.5
N4 C10 H10B 109.5
H10A C10 H10B 109.5
N4 C10 H10C 109.5
H10A C10 H10C 109.5
H10B C10 H10C 109.5
C12 C11 C16 120.2(2)
C12 C11 N3 121.6(2)
C16 C11 N3 118.2(2)
C11 C12 C13 119.6(2)
C11 C12 H12 120.2
C13 C12 H12 120.2
C14 C13 C12 120.3(2)
C14 C13 H13 119.9
C12 C13 H13 119.9
C13 C14 C15 120.1(3)
C13 C14 H14 120.0
C15 C14 H14 120.0
C16 C15 C14 120.4(3)
C16 C15 H15 119.8
C14 C15 H15 119.8
C15 C16 C11 119.4(2)
C15 C16 H16 120.3
C11 C16 H16 120.3

loop_
_geom_bond_atom_site_label_1
_geom_bond_atom_site_label_2
_geom_bond_distance
O1 N1 1.233(3)
O2 N1 1.229(3)
O3 C1 1.352(3)
O3 C4 1.378(3)
O4 C8 1.242(3)
N1 C1 1.419(3)
N2 C5 1.285(3)
N2 C6 1.387(3)
N3 C8 1.400(3)
N3 N4 1.413(2)
N3 C11 1.425(3)
N4 C7 1.357(3)
N4 C10 1.466(3)
C1 C2 1.349(3)
C2 C3 1.400(4)
C2 H2 0.930
C3 C4 1.369(3)
C3 H3 0.930
C4 C5 1.438(3)
C5 H5 0.930
C6 C7 1.380(3)
C6 C8 1.441(3)
C7 C9 1.488(3)
C9 H9A 0.960
C9 H9B 0.960
C9 H9C 0.960
C10 H10A 0.960
C10 H10B 0.960
C10 H10C 0.960
C11 C12 1.385(3)
C11 C16 1.388(3)
C12 C13 1.390(4)
C12 H12 0.930
C13 C14 1.371(4)
C13 H13 0.930
C14 C15 1.384(4)
C14 H14 0.930
C15 C16 1.383(4)
C15 H15 0.930
C16 H16 0.930

loop_
_geom_hbond_atom_site_label_D
_geom_hbond_atom_site_label_H
_geom_hbond_atom_site_label_A
_geom_hbond_site_symmetry_A
_geom_hbond_distance_DH
_geom_hbond_distance_HA
_geom_hbond_distance_DA
_geom_hbond_angle_DHA
C3 H3 O1 1_545 0.93 2.49 3.407(3) 170

loop_
_geom_torsion_atom_site_label_1
_geom_torsion_atom_site_label_2
_geom_torsion_atom_site_label_3
_geom_torsion_atom_site_label_4
_geom_torsion
C8 N3 N4 C7 -7.3(2)
C11 N3 N4 C7 -164.1(2)
C8 N3 N4 C10 -155.3(2)
C11 N3 N4 C10 48.0(3)
C4 O3 C1 C2 0.2(3)
C4 O3 C1 N1 -178.63(19)
O2 N1 C1 C2 4.5(4)
O1 N1 C1 C2 -176.1(3)
O2 N1 C1 O3 -177.0(2)
O1 N1 C1 O3 2.5(3)
O3 C1 C2 C3 -0.3(3)
N1 C1 C2 C3 178.2(2)
C1 C2 C3 C4 0.4(3)
C2 C3 C4 O3 -0.3(3)
C2 C3 C4 C5 -178.5(2)
C1 O3 C4 C3 0.1(2)
C1 O3 C4 C5 178.64(19)
C6 N2 C5 C4 178.65(19)
C3 C4 C5 N2 -0.8(4)
O3 C4 C5 N2 -178.96(19)
C5 N2 C6 C7 177.2(2)
C5 N2 C6 C8 -6.6(4)
N3 N4 C7 C6 5.3(3)
C10 N4 C7 C6 151.2(2)
N3 N4 C7 C9 -172.9(2)
C10 N4 C7 C9 -27.0(3)
N2 C6 C7 N4 175.44(19)
C8 C6 C7 N4 -1.4(3)
N2 C6 C7 C9 -6.5(4)
C8 C6 C7 C9 176.7(2)
N4 N3 C8 O4 -172.3(2)
C11 N3 C8 O4 -17.0(4)
N4 N3 C8 C6 6.2(2)
C11 N3 C8 C6 161.5(2)
C7 C6 C8 O4 175.4(2)
N2 C6 C8 O4 -1.2(4)
C7 C6 C8 N3 -3.0(2)
N2 C6 C8 N3 -179.6(2)
C8 N3 C11 C12 -120.2(3)
N4 N3 C11 C12 32.7(3)
C8 N3 C11 C16 59.5(3)
N4 N3 C11 C16 -147.6(2)
C16 C11 C12 C13 1.7(4)
N3 C11 C12 C13 -178.6(2)
C11 C12 C13 C14 -1.8(4)
C12 C13 C14 C15 0.0(4)
C13 C14 C15 C16 1.9(4)
C14 C15 C16 C11 -1.9(4)
C12 C11 C16 C15 0.1(4)
N3 C11 C16 C15 -179.6(2)
